data_2000866
loop_
_publ_author_name
'Gibson, D. H.'
'Richardson, J. F.'
'Franco, J. O.'

_publ_section_title
;Dicarbonyl(\h^5^-cyclopentadienyl)(triphenylphosphite)[(triphenylphosphonio)methanide]molybdenum
 <i>p</i>-toluenesulfonate
;
_journal_issue 5
_journal_name_full 'Acta Crystallographica Section C'
_journal_page_first 782
_journal_page_last 785
_journal_paper_doi 10.1107/S0108270191011824
_journal_volume 48
_journal_year 1992
_chemical_formula_moiety 'C51 H48 Mo1 O11 P2 S1'
_chemical_formula_sum 'C51 H48 Mo O11 P2 S'
_chemical_formula_weight 1018.89
_space_group_IT_number 2
_space_group_name_Hall '-P 1'
_space_group_name_H-M_alt 'P -1'
_symmetry_cell_setting triclinic
_symmetry_space_group_name_H-M 'P -1'
_cell_angle_alpha 110.30(2)
_cell_angle_beta 94.91(2)
_cell_angle_gamma 110.38(2)
_cell_formula_units_Z 2
_cell_length_a 14.370(3)
_cell_length_b 14.990(3)
_cell_length_c 13.324(3)
_cell_volume 2452.8(11)
_diffrn_radiation_type Mo
_diffrn_radiation_wavelength 0.71073
_exptl_absorpt_coefficient_mu 0.42
_exptl_crystal_density_diffrn 1.39
_exptl_crystal_F_000 1062
_cod_data_source_file br0008.cif
_cod_data_source_block br0008a
_cod_original_cell_volume 2453.1
_cod_original_formula_sum 'C51 H48 Mo1 O11 P2 S1'
_cod_database_code 2000866

loop_
_space_group_symop_id
_space_group_symop_operation_xyz
1 x,y,z
2 -x,-y,-z

loop_
_atom_site_label
_atom_site_fract_x
_atom_site_fract_y
_atom_site_fract_z
Mo .322140(10) .351190(10) .217780(10)
S -.02448(5) .27289(4) .46090(5)
P(1) .44858(4) .30106(4) .13706(4)
P(2) .07423(4) .27489(4) .03802(4)
O(1) .34270(10) .45450(10) .04990(10)
O(2) .21270(10) .10870(10) .1046(2)
O(3) .56750(10) .37680(10) .17410(10)
O(4) .42020(10) .26220(10) .00710(10)
O(5) .46450(10) .20120(10) .14290(10)
O(6) .04980(10) .25230(10) .4016(2)
O(7) .0204(2) .36710(10) .5613(2)
O(8) -.11140(10) .26790(10) .3927(2)
O(10) .8420(2) .4461(2) .4353(2)
O(11) .8811(2) .4597(2) .6528(2)
O(12) .2292(4) .7275(5) .3229(4)
C(1) .3312(2) .4113(2) .1075(2)
C(2) .2534(2) .1979(2) .1415(2)
C(3) .4451(2) .4181(2) .3801(2)
C(4) .3525(2) .3607(2) .3989(2)
C(5) .2847(2) .4075(2) .3908(2)
C(6) .3361(2) .4955(2) .3685(2)
C(7) .4352(2) .5023(2) .3635(2)
C(8) .6130(2) .4854(2) .2201(2)
C(9) .6783(2) .5324(2) .3164(2)
C(10) .7363(2) .6392(2) .3635(2)
C(11) .7109(2) .6979(2) .3154(2)
C(12) .6374(2) .6489(2) .2179(2)
C(13) .5880(2) .5420(2) .1691(2)
C(14) .4682(2) .2148(2) -.0699(2)
C(15) .5444(2) .2762(2) -.1019(2)
C(16) .5800(2) .2279(3) -.1898(3)
C(17) .5397(2) .1221(3) -.2421(3)
C(18) .4661(2) .0619(2) -.2065(3)
C(19) .4287(2) .1085(2) -.1188(2)
C(20) .4975(2) .1983(2) .2436(2)
C(21) .4271(2) .1436(2) .2857(2)
C(22) .4596(2) .1399(2) .3853(3)
C(23) .5608(3) .1897(2) .4385(3)
C(24) .6306(2) .2417(2) .3941(3)
C(25) .6002(2) .271(2) .2955(2)
C(26) .1484(2) .31580(10) .1715(2)
C(27) -.0604(2) .22870(10) .0373(2)
C(28) -.1310(2) .1889(2) -.0631(2)
C(29) -.2343(2) .1523(2) -.0658(3)
C(30) -.2674(2) .1554(2) .0282(3)
C(31) -.1983(2) .1952(2) .1275(3)
C(32) -.0943(2) .2318(2) .1315(2)
C(33) .1018(2) .37940(10) -.0073(2)
C(34) .1288(2) .4798(2) .0700(2)
C(35) .1466(2) .5600(2) .0355(2)
C(36) .1371(2) .5407(2) -.0740(2)
C(37) .1085(2) .4414(2) -.1519(2)
C(38) .0907(2) .3600(2) -.1182(2)
C(39) .0895(2) .16770(10) -.0633(2)
C(40) .1720(2) .1844(2) -.1122(2)
C(41) .1866(2) .1012(2) -.1842(2)
C(42) .1194(2) .0006(2) -.2067(2)
C(43) .0371(2) -.0162(2) -.1596(2)
C(44) .0211(2) .0663(2) -.0881(2)
C(45) -.0728(2) .1713(2) .5066(2)
C(46) -.0078(2) .1581(2) .5761(2)
C(47) -.0429(2) .0787(2) .6109(2)
C(48) -.1431(2) .0102(2) .5774(2)
C(49) -.2082(2) .0222(2) .5048(3)
C(50) -.1742(2) .1026(2) .4699(2)
C(51) -.1797(3) -.0773(2) .6159(3)
H(10A) 0.898 0.500 0.416
H(10B) 0.865 0.393 0.398
H(11A) 0.867 0.467 0.584
H(11B) 0.934 0.434 0.635
H(12A) 0.182 0.732 0.283
H(12B) 0.199 0.666 0.350
H(3) 0.506 0.402 0.379
H(4) 0.338 0.299 0.415
H(5) 0.214 0.383 0.398
H(6) 0.307 0.543 0.359
H(7) 0.488 0.557 0.350
H(9) 0.705 0.490 0.351
H(10) 0.790 0.674 0.432
H(11) 0.745 0.775 0.351
H(12) 0.620 0.691 0.183
H(13) 0.537 0.506 0.099
H(15) 0.573 0.353 -0.062
H(16) 0.636 0.272 -0.214
H(17) 0.564 0.089 -0.306
H(18) 0.438 -0.015 -0.243
H(19) 0.375 0.066 -0.091
H(21) 0.354 0.108 0.247
H(22) 0.410 0.100 0.417
H(23) 0.583 0.188 0.510
H(24) 0.703 0.276 0.432
H(25) 0.651 0.285 0.262
H(26A) 0.115 0.266 0.199
H(26B) 0.148 0.383 0.215
H(28) -0.107 0.187 -0.131
H(29) -0.285 0.124 -0.135
H(30) -0.341 0.129 0.026
H(31) -0.223 0.198 0.195
H(32) -0.044 0.260 0.202
H(34) 0.137 0.494 0.149
H(35) 0.165 0.631 0.090
H(36) 0.150 0.598 -0.099
H(37) 0.102 0.428 -0.231
H(38) 0.069 0.288 -0.174
H(40) 0.220 0.256 -0.096
H(41) 0.244 0.113 -0.219
H(42) 0.130 -0.059 -0.256
H(43) -0.011 -0.088 -0.177
H(44) -0.038 0.054 -0.054
H(46) 0.065 0.206 0.602
H(47) 0.005 0.071 0.661
H(49) -0.280 -0.027 0.479
H(50) -0.221 0.110 0.418
H(51A) -0.250 -0.133 0.568
H(51B) -0.188 -0.050 0.693
H(51C) -0.132 -0.110 0.615

loop_
_geom_bond_atom_site_label_1
_geom_bond_atom_site_label_2
_geom_bond_distance
Mo P(1) 2.3972(7)
Mo C(1) 1.965(3)
Mo C(2) 1.979(2)
Mo C(3) 2.327(2)
Mo C(4) 2.361(3)
Mo C(5) 2.344(2)
Mo C(6) 2.318(2)
Mo C(7) 2.321(2)
Mo C(26) 2.341(2)
C(1) O(1) 1.153(3)
C(2) O(2) 1.149(2)
P(1) O(3) 1.6030(10)
O(3) C(8) 1.397(2)
P(1) O(4) 1.588(2)
O(4) C(14) 1.410(3)
P(1) O(5) 1.618(2)
O(5) C(20) 1.405(3)
C(3) C(4) 1.408(4)
C(4) C(5) 1.402(5)
C(5) C(6) 1.416(4)
C(6) C(7) 1.401(4)
C(7) C(3) 1.406(4)
C(26) P(2) 1.772(3)
P(2) C(27) 1.812(2)
P(2) C(33) 1.800(3)
P(2) C(39) 1.801(2)
